data_4080220
loop_
_publ_author_name
'Roitershtein, Dmitrii M.'
'Vinogradov, Alexander A.'
'Vinogradov, Alexei A.'
'Lyssenko, Konstantin A.'
'Nelyubina, Yulia V.'
'Anan&#x2019;ev, Ivan V.'
'Nifant&#x2019;ev, Ilya E.'
'Yakovlev, Vladimir A.'
'Kostitsyna, Natalya N.'

_publ_section_title
;
 Di- and Triphenylacetates of Lanthanum and Neodymium. Synthesis,
 Structural Diversity, and Application in Diene Polymerization
;
_journal_issue 5
_journal_name_full Organometallics
_journal_page_first 1272
_journal_paper_doi 10.1021/om301020r
_journal_volume 32
_journal_year 2013
_chemical_formula_moiety 'C100 H98 Nd2 O20'
_chemical_formula_sum 'C100 H98 Nd2 O20'
_chemical_formula_weight 1908.26
_chemical_name_systematic
; 
 ? 
;
_space_group_IT_number 2
_symmetry_cell_setting triclinic
_symmetry_space_group_name_Hall '-P 1'
_symmetry_space_group_name_H-M 'P -1'
_atom_sites_solution_hydrogens geom
_atom_sites_solution_primary direct
_atom_sites_solution_secondary difmap
_audit_creation_method SHELXL-97
_cell_angle_alpha 113.0584(6)
_cell_angle_beta 95.0251(7)
_cell_angle_gamma 106.0341(7)
_cell_formula_units_Z 1
_cell_length_a 13.0275(2)
_cell_length_b 13.0747(2)
_cell_length_c 14.7602(2)
_cell_measurement_reflns_used 999
_cell_measurement_temperature 100(2)
_cell_measurement_theta_max 36
_cell_measurement_theta_min 3
_cell_volume 2168.09(6)
_computing_cell_refinement 'Bruker SAINT'
_computing_data_collection 'Bruker APEX II'
_computing_data_reduction 'Bruker SAINT'
_computing_molecular_graphics 'Bruker SHELXTL'
_computing_publication_material 'Bruker SHELXTL'
_computing_structure_refinement 'SHELXL-97 (Sheldrick, 1997)'
_computing_structure_solution 'SHELXS-97 (Sheldrick, 1997)'
_diffrn_ambient_temperature 100(2)
_diffrn_measured_fraction_theta_full 0.992
_diffrn_measured_fraction_theta_max 0.992
_diffrn_measurement_device_type 'Bruker APEX II CCD area detector''
_diffrn_measurement_method 'omega scans'
_diffrn_radiation_monochromator graphite
_diffrn_radiation_source 'fine-focus sealed tube'
_diffrn_radiation_type MoK\a
_diffrn_radiation_wavelength 0.71073
_diffrn_reflns_av_R_equivalents 0.0293
_diffrn_reflns_av_sigmaI/netI 0.0226
_diffrn_reflns_limit_h_max 21
_diffrn_reflns_limit_h_min -21
_diffrn_reflns_limit_k_max 21
_diffrn_reflns_limit_k_min -21
_diffrn_reflns_limit_l_max 24
_diffrn_reflns_limit_l_min -24
_diffrn_reflns_number 100101
_diffrn_reflns_theta_full 36.50
_diffrn_reflns_theta_max 36.50
_diffrn_reflns_theta_min 1.54
_exptl_absorpt_coefficient_mu 1.257
_exptl_absorpt_correction_T_max 0.787
_exptl_absorpt_correction_T_min 0.608
_exptl_absorpt_correction_type multi-scan
_exptl_absorpt_process_details SADABS
_exptl_crystal_colour colorless
_exptl_crystal_density_diffrn 1.462
_exptl_crystal_density_method 'not measured'
_exptl_crystal_description prism
_exptl_crystal_F_000 978
_exptl_crystal_size_max 0.44
_exptl_crystal_size_mid 0.28
_exptl_crystal_size_min 0.20
_refine_diff_density_max 1.679
_refine_diff_density_min -1.333
_refine_diff_density_rms 0.090
_refine_ls_extinction_method none
_refine_ls_goodness_of_fit_ref 1.009
_refine_ls_hydrogen_treatment constr
_refine_ls_matrix_type full
_refine_ls_number_parameters 589
_refine_ls_number_reflns 21119
_refine_ls_number_restraints 0
_refine_ls_restrained_S_all 1.009
_refine_ls_R_factor_all 0.0311
_refine_ls_R_factor_gt 0.0258
_refine_ls_shift/su_max 0.016
_refine_ls_shift/su_mean 0.001
_refine_ls_structure_factor_coef Fsqd
_refine_ls_weighting_details 'calc w=1/[\s^2^(Fo^2^)+(0.0358P)^2^+1.3955P] where P=(Fo^2^+2Fc^2^)/3'
_refine_ls_weighting_scheme calc
_refine_ls_wR_factor_gt 0.0630
_refine_ls_wR_factor_ref 0.0677
_reflns_number_gt 19172
_reflns_number_total 21119
_reflns_threshold_expression I>2\s(I)
_cod_data_source_file om301020r_si_001.cif
_cod_data_source_block comp_2A
_cod_depositor_comments
;
The following automatic conversions were performed:

'_symmetry_cell_setting' value 'Triclinic' changed to 'triclinic'
according to /home/saulius/struct/CIF-dictionaries/cif_core.dic
dictionary named 'cif_core.dic' version 2.4.2 from 2011-04-26.

Automatic conversion script
Id: cif_fix_values 1891 2012-01-12 08:04:46Z andrius 
;
_cod_database_code 4080220

loop_
_symmetry_equiv_pos_as_xyz
'x, y, z'
'-x, -y, -z'

loop_
_atom_site_label
_atom_site_type_symbol
_atom_site_fract_x
_atom_site_fract_y
_atom_site_fract_z
_atom_site_U_iso_or_equiv
_atom_site_adp_type
_atom_site_occupancy
_atom_site_symmetry_multiplicity
_atom_site_calc_flag
_atom_site_refinement_flags
_atom_site_disorder_assembly
_atom_site_disorder_group
Nd1 Nd -0.051760(5) 0.081124(5) -0.077752(4) 0.01222(2) Uani 1 1 d . . .
O1 O 0.10400(7) 0.10070(8) 0.05995(7) 0.01645(15) Uani 1 1 d . . .
O1S O 0.05764(8) 0.19254(9) -0.17065(7) 0.01849(16) Uani 1 1 d . . .
C1S C 0.12073(11) 0.31662(12) -0.12997(11) 0.0205(2) Uani 1 1 d . . .
H1SA H 0.1072 0.3589 -0.0626 0.025 Uiso 1 1 calc R . .
H1SB H 0.0974 0.3499 -0.1746 0.025 Uiso 1 1 calc R . .
O2S O 0.26292(10) 0.27369(11) -0.21734(10) 0.0313(2) Uani 1 1 d . . .
C2S C 0.24123(11) 0.33442(14) -0.12110(12) 0.0251(3) Uani 1 1 d . . .
H2SA H 0.2834 0.4198 -0.0934 0.030 Uiso 1 1 calc R . .
H2SB H 0.2653 0.3046 -0.0738 0.030 Uiso 1 1 calc R . .
O3S O -0.10340(8) 0.26157(9) -0.05961(8) 0.02138(17) Uani 1 1 d . . .
C3S C 0.19978(13) 0.15079(15) -0.25840(13) 0.0284(3) Uani 1 1 d . . .
H3SA H 0.2229 0.1169 -0.2141 0.034 Uiso 1 1 calc R . .
H3SB H 0.2137 0.1090 -0.3257 0.034 Uiso 1 1 calc R . .
O4S O -0.23976(11) 0.40104(12) -0.03288(12) 0.0364(3) Uani 1 1 d . . .
C4S C 0.07870(12) 0.13189(14) -0.26799(10) 0.0232(2) Uani 1 1 d . . .
H4SA H 0.0545 0.1621 -0.3149 0.028 Uiso 1 1 calc R . .
H4SB H 0.0369 0.0464 -0.2960 0.028 Uiso 1 1 calc R . .
C6S C -0.20436(18) 0.37052(17) 0.04460(17) 0.0385(4) Uani 1 1 d . . .
H6SA H -0.2592 0.2967 0.0376 0.046 Uiso 1 1 calc R . .
H6SB H -0.1984 0.4340 0.1116 0.046 Uiso 1 1 calc R . .
C7X C -0.09528(14) 0.35374(13) 0.03765(11) 0.0259(3) Uani 1 1 d . . .
H7XA H -0.0397 0.4284 0.0474 0.031 Uiso 1 1 calc R . .
H7XB H -0.0719 0.3325 0.0915 0.031 Uiso 1 1 calc R . .
C7S C -0.25087(13) 0.30770(15) -0.12917(16) 0.0333(3) Uani 1 1 d . . .
H7SA H -0.2755 0.3281 -0.1832 0.040 Uiso 1 1 calc R . .
H7SB H -0.3068 0.2342 -0.1369 0.040 Uiso 1 1 calc R . .
C8S C -0.14270(11) 0.28808(13) -0.13900(11) 0.0235(2) Uani 1 1 d . . .
H8SA H -0.1517 0.2219 -0.2053 0.028 Uiso 1 1 calc R . .
H8SB H -0.0883 0.3599 -0.1360 0.028 Uiso 1 1 calc R . .
C25 C 0.1584(2) 0.5547(2) 0.32328(15) 0.0468(5) Uani 1 1 d . . .
H25A H 0.1341 0.6112 0.3111 0.056 Uiso 1 1 calc R . .
O2 O 0.10132(8) 0.26088(9) 0.04538(7) 0.02058(17) Uani 1 1 d . . .
C2 C 0.24040(9) 0.28557(10) 0.17882(8) 0.01457(17) Uani 1 1 d . . .
H2A H 0.2543 0.2319 0.2078 0.017 Uiso 1 1 calc R . .
C1 C 0.14177(9) 0.21219(10) 0.08977(8) 0.01465(17) Uani 1 1 d . . .
C1A C -0.25822(10) -0.02329(11) -0.21925(9) 0.01696(19) Uani 1 1 d . . .
C2A C -0.37059(10) -0.08757(12) -0.29282(10) 0.0190(2) Uani 1 1 d . A .
H2AA H -0.4204 -0.1265 -0.2591 0.023 Uiso 1 1 calc R . .
O3 O -0.17058(8) 0.00211(10) -0.24951(7) 0.02337(19) Uani 1 1 d . . .
O4 O -0.25666(8) 0.00535(10) -0.12714(7) 0.02205(18) Uani 1 1 d . . .
C11A C -0.37701(10) -0.18461(11) -0.39514(10) 0.0198(2) Uani 1 1 d . . .
C12A C -0.47143(13) -0.28504(14) -0.43603(13) 0.0299(3) Uani 1 1 d . . .
H12A H -0.5263 -0.2917 -0.3983 0.036 Uiso 1 1 calc R . .
C13A C -0.48581(15) -0.37557(15) -0.53165(15) 0.0380(4) Uani 1 1 d . . .
H13A H -0.5503 -0.4432 -0.5586 0.046 Uiso 1 1 calc R . .
C14A C -0.40665(15) -0.36711(15) -0.58711(13) 0.0338(3) Uani 1 1 d . . .
H14A H -0.4166 -0.4287 -0.6522 0.041 Uiso 1 1 calc R . .
C16A C -0.29711(12) -0.17735(13) -0.45185(10) 0.0230(2) Uani 1 1 d . . .
H16A H -0.2321 -0.1102 -0.4252 0.028 Uiso 1 1 calc R . .
C15A C -0.31225(14) -0.26815(15) -0.54743(12) 0.0289(3) Uani 1 1 d . . .
H15A H -0.2577 -0.2623 -0.5856 0.035 Uiso 1 1 calc R . .
C21A C -0.41556(13) 0.00390(14) -0.30391(12) 0.0279(3) Uani 1 1 d . . .
C22' C -0.4911(3) 0.0378(3) -0.2603(3) 0.0304(6) Uiso 0.60 1 d P A 1
H22A H -0.5211 0.0027 -0.2188 0.036 Uiso 0.60 1 calc PR A 1
C22A C -0.4881(3) 0.0417(3) -0.2299(3) 0.0215(6) Uiso 0.40 1 d P A 2
H22B H -0.5010 0.0106 -0.1820 0.026 Uiso 0.40 1 calc PR A 2
C23' C -0.5306(3) 0.1233(3) -0.2712(3) 0.0379(6) Uiso 0.60 1 d P A 1
H23A H -0.5851 0.1450 -0.2370 0.046 Uiso 0.60 1 calc PR A 1
C23A C -0.5339(3) 0.1230(4) -0.2359(4) 0.0278(7) Uiso 0.40 1 d P A 2
H23B H -0.5771 0.1508 -0.1896 0.033 Uiso 0.40 1 calc PR A 2
C24' C -0.4901(3) 0.1747(3) -0.3310(3) 0.0354(6) Uiso 0.60 1 d P A 1
H24A H -0.5180 0.2307 -0.3403 0.043 Uiso 0.60 1 calc PR A 1
C24A C -0.5181(4) 0.1634(4) -0.3067(3) 0.0289(7) Uiso 0.40 1 d P A 2
H24B H -0.5500 0.2196 -0.3091 0.035 Uiso 0.40 1 calc PR A 2
C25' C -0.4086(3) 0.1453(3) -0.3780(3) 0.0360(6) Uiso 0.60 1 d P A 1
H25B H -0.3804 0.1817 -0.4193 0.043 Uiso 0.60 1 calc PR A 1
C25A C -0.4571(4) 0.1249(4) -0.3748(4) 0.0351(8) Uiso 0.40 1 d P A 2
H25C H -0.4466 0.1540 -0.4242 0.042 Uiso 0.40 1 calc PR A 2
C26' C -0.3672(3) 0.0628(3) -0.3659(2) 0.0278(5) Uiso 0.60 1 d P A 1
H26A H -0.3094 0.0447 -0.3964 0.033 Uiso 0.60 1 calc PR A 1
C26A C -0.4094(4) 0.0405(4) -0.3711(3) 0.0271(7) Uiso 0.40 1 d P A 2
H26B H -0.3711 0.0106 -0.4216 0.033 Uiso 0.40 1 calc PR A 2
C11 C 0.33851(9) 0.32186(11) 0.13442(9) 0.01739(19) Uani 1 1 d . . .
C21 C 0.21741(10) 0.38461(11) 0.26174(9) 0.01795(19) Uani 1 1 d . . .
C12 C 0.39716(11) 0.43837(11) 0.15683(10) 0.0202(2) Uani 1 1 d . . .
H12B H 0.3790 0.5008 0.2044 0.024 Uiso 1 1 calc R . .
C22 C 0.23087(13) 0.39126(14) 0.35893(10) 0.0257(3) Uani 1 1 d . . .
H22C H 0.2564 0.3359 0.3720 0.031 Uiso 1 1 calc R . .
C16 C 0.36746(13) 0.23147(14) 0.06511(14) 0.0307(3) Uani 1 1 d . . .
H16B H 0.3291 0.1515 0.0502 0.037 Uiso 1 1 calc R . .
C1B C -0.08781(13) 0.11347(12) 0.16075(10) 0.0222(2) Uani 1 1 d . . .
C2" C -0.1772(3) 0.1521(4) 0.2323(3) 0.0161(6) Uiso 0.30 1 d P B 1
H2"A H -0.2504 0.0887 0.1993 0.019 Uiso 0.30 1 calc PR B 1
C2B C -0.09439(14) 0.20953(15) 0.26008(12) 0.0146(2) Uani 0.70 1 d P B 2
H2BA H -0.0246 0.2776 0.2816 0.017 Uiso 0.70 1 calc PR B 2
O5 O -0.05223(9) 0.03664(9) 0.16783(7) 0.02198(18) Uani 1 1 d . . .
O6 O -0.10336(8) 0.13110(9) 0.08356(7) 0.01877(16) Uani 1 1 d . B .
C11" C -0.1408(5) 0.1581(5) 0.3366(4) 0.0206(9) Uiso 0.30 1 d P B 1
C11B C -0.10057(16) 0.17544(15) 0.34700(12) 0.0128(2) Uani 0.70 1 d P B 2
C12" C -0.0365(7) 0.1948(6) 0.3831(6) 0.0379(14) Uiso 0.30 1 d P B 1
H12C H 0.0201 0.2131 0.3497 0.045 Uiso 0.30 1 calc PR B 1
C12B C -0.00543(17) 0.1835(2) 0.40583(16) 0.0245(4) Uani 0.70 1 d P B 2
H12D H 0.0635 0.2100 0.3906 0.029 Uiso 0.70 1 calc PR B 2
C13" C -0.0093(9) 0.2067(10) 0.4849(8) 0.059(2) Uiso 0.30 1 d P B 1
H13B H 0.0641 0.2342 0.5214 0.070 Uiso 0.30 1 calc PR B 1
C13B C -0.01046(18) 0.1532(3) 0.48592(16) 0.0303(5) Uani 0.70 1 d P B 2
H13D H 0.0550 0.1587 0.5243 0.036 Uiso 0.70 1 calc PR B 2
C14" C -0.0994(8) 0.1747(9) 0.5252(8) 0.057(2) Uiso 0.30 1 d P B 1
H14B H -0.0859 0.1796 0.5914 0.068 Uiso 0.30 1 calc PR B 1
C14B C -0.10976(18) 0.1150(2) 0.51086(15) 0.0272(4) Uani 0.70 1 d P B 2
H14C H -0.1122 0.0979 0.5677 0.033 Uiso 0.70 1 calc PR B 2
C15B C -0.20535(19) 0.1021(2) 0.45133(18) 0.0245(4) Uiso 0.70 1 d P B 2
H15B H -0.2746 0.0716 0.4645 0.029 Uiso 0.70 1 calc PR B 2
C16" C -0.2235(6) 0.1321(7) 0.3841(6) 0.0290(16) Uiso 0.30 1 d P B 1
H16C H -0.2972 0.1097 0.3502 0.035 Uiso 0.30 1 calc PR B 1
C16B C -0.1987(2) 0.1345(2) 0.37212(18) 0.0209(4) Uani 0.70 1 d P B 2
H16D H -0.2644 0.1283 0.3336 0.025 Uiso 0.70 1 calc PR B 2
C21B C -0.18884(11) 0.25664(14) 0.24295(10) 0.0217(2) Uani 1 1 d . . .
C22" C -0.2971(4) 0.2737(4) 0.2337(4) 0.0242(8) Uiso 0.30 1 d P B 1
H22D H -0.3607 0.2056 0.2114 0.029 Uiso 0.30 1 calc PR B 1
C22B C -0.28949(16) 0.1733(2) 0.17829(16) 0.0227(3) Uani 0.70 1 d P B 2
H22E H -0.2963 0.0931 0.1400 0.027 Uiso 0.70 1 calc PR B 2
C23" C -0.3128(6) 0.3807(5) 0.2550(5) 0.0260(9) Uiso 0.30 1 d P B 1
H23C H -0.3850 0.3831 0.2458 0.031 Uiso 0.30 1 calc PR B 1
C23B C -0.37830(18) 0.2115(2) 0.17200(18) 0.0291(4) Uani 0.70 1 d P B 2
H23D H -0.4471 0.1570 0.1297 0.035 Uiso 0.70 1 calc PR B 2
C24" C -0.2233(5) 0.4852(5) 0.2898(4) 0.0281(9) Uiso 0.30 1 d P B 1
H24C H -0.2342 0.5583 0.3041 0.034 Uiso 0.30 1 calc PR B 1
C24B C -0.3662(2) 0.3298(3) 0.22785(19) 0.0333(5) Uani 0.70 1 d P B 2
H24D H -0.4272 0.3556 0.2247 0.040 Uiso 0.70 1 calc PR B 2
C25" C -0.1180(5) 0.4804(5) 0.3034(4) 0.0283(9) Uiso 0.30 1 d P B 1
H25D H -0.0564 0.5508 0.3275 0.034 Uiso 0.30 1 calc PR B 1
C25B C -0.2659(3) 0.4095(3) 0.28762(18) 0.0313(5) Uani 0.70 1 d P B 2
H25E H -0.2571 0.4907 0.3236 0.038 Uiso 0.70 1 calc PR B 2
C26" C -0.1026(4) 0.3724(4) 0.2816(4) 0.0221(7) Uiso 0.30 1 d P B 1
H26C H -0.0291 0.3741 0.2929 0.026 Uiso 0.30 1 calc PR B 1
C26B C -0.17660(19) 0.3705(2) 0.29529(15) 0.0250(4) Uani 0.70 1 d P B 2
H26D H -0.1077 0.4250 0.3376 0.030 Uiso 0.70 1 calc PR B 2
C15" C -0.2041(6) 0.1372(7) 0.4758(5) 0.0339(12) Uiso 0.30 1 d P B 1
H15C H -0.2627 0.1149 0.5059 0.041 Uiso 0.30 1 calc PR B 1
C14 C 0.50973(13) 0.37452(17) 0.03978(14) 0.0319(3) Uani 1 1 d . . .
H14D H 0.5671 0.3924 0.0070 0.038 Uiso 1 1 calc R . .
C13 C 0.48283(12) 0.46422(14) 0.10963(12) 0.0267(3) Uani 1 1 d . . .
H13E H 0.5228 0.5441 0.1258 0.032 Uiso 1 1 calc R . .
C26 C 0.18080(15) 0.46752(15) 0.24441(12) 0.0296(3) Uani 1 1 d . . .
H26E H 0.1711 0.4645 0.1788 0.036 Uiso 1 1 calc R . .
C23 C 0.20738(17) 0.47809(18) 0.43708(12) 0.0379(4) Uani 1 1 d . . .
H23E H 0.2162 0.4810 0.5027 0.045 Uiso 1 1 calc R . .
C15 C 0.45228(15) 0.25786(17) 0.01771(17) 0.0387(4) Uani 1 1 d . . .
H15D H 0.4709 0.1958 -0.0299 0.046 Uiso 1 1 calc R . .
C24 C 0.1713(2) 0.5598(2) 0.41969(15) 0.0469(5) Uani 1 1 d . . .
H24E H 0.1555 0.6191 0.4730 0.056 Uiso 1 1 calc R . .

loop_
_atom_site_aniso_label
_atom_site_aniso_U_11
_atom_site_aniso_U_22
_atom_site_aniso_U_33
_atom_site_aniso_U_23
_atom_site_aniso_U_13
_atom_site_aniso_U_12
Nd1 0.01020(3) 0.01507(3) 0.00936(2) 0.00584(2) 0.00081(2) 0.00089(2)
O1 0.0135(3) 0.0137(3) 0.0164(3) 0.0051(3) 0.0008(3) -0.0010(3)
O1S 0.0159(4) 0.0222(4) 0.0186(4) 0.0118(3) 0.0053(3) 0.0035(3)
C1S 0.0170(5) 0.0222(5) 0.0274(6) 0.0158(5) 0.0080(4) 0.0055(4)
O2S 0.0259(5) 0.0310(5) 0.0417(6) 0.0189(5) 0.0204(5) 0.0082(4)
C2S 0.0154(5) 0.0266(6) 0.0333(7) 0.0151(5) 0.0068(5) 0.0034(4)
O3S 0.0221(4) 0.0192(4) 0.0216(4) 0.0062(3) 0.0046(3) 0.0091(3)
C3S 0.0275(7) 0.0301(7) 0.0334(7) 0.0166(6) 0.0166(6) 0.0110(5)
O4S 0.0365(6) 0.0335(6) 0.0554(8) 0.0245(6) 0.0247(6) 0.0235(5)
C4S 0.0255(6) 0.0301(6) 0.0168(5) 0.0140(5) 0.0065(4) 0.0076(5)
C6S 0.0495(10) 0.0333(8) 0.0542(11) 0.0273(8) 0.0365(9) 0.0257(8)
C7X 0.0356(7) 0.0182(5) 0.0242(6) 0.0080(5) 0.0123(5) 0.0099(5)
C7S 0.0172(6) 0.0270(7) 0.0536(10) 0.0162(7) 0.0027(6) 0.0081(5)
C8S 0.0195(5) 0.0225(6) 0.0271(6) 0.0089(5) 0.0011(4) 0.0088(4)
C25 0.0741(15) 0.0452(11) 0.0312(8) 0.0100(8) 0.0185(9) 0.0428(11)
O2 0.0195(4) 0.0197(4) 0.0184(4) 0.0114(3) -0.0036(3) -0.0019(3)
C2 0.0124(4) 0.0133(4) 0.0129(4) 0.0035(3) -0.0001(3) 0.0007(3)
C1 0.0115(4) 0.0156(4) 0.0119(4) 0.0052(3) 0.0011(3) -0.0010(3)
C1A 0.0138(4) 0.0183(5) 0.0175(4) 0.0101(4) -0.0009(4) 0.0015(4)
C2A 0.0136(4) 0.0213(5) 0.0189(5) 0.0102(4) -0.0022(4) 0.0006(4)
O3 0.0141(4) 0.0322(5) 0.0155(4) 0.0102(4) -0.0005(3) -0.0029(3)
O4 0.0146(4) 0.0333(5) 0.0168(4) 0.0124(4) 0.0010(3) 0.0045(3)
C11A 0.0157(5) 0.0187(5) 0.0203(5) 0.0093(4) -0.0048(4) 0.0003(4)
C12A 0.0208(6) 0.0239(6) 0.0323(7) 0.0092(6) -0.0033(5) -0.0039(5)
C13A 0.0296(8) 0.0240(7) 0.0375(9) 0.0033(6) -0.0092(6) -0.0047(6)
C14A 0.0339(8) 0.0263(7) 0.0273(7) 0.0019(6) -0.0085(6) 0.0086(6)
C16A 0.0209(5) 0.0235(6) 0.0190(5) 0.0085(4) -0.0018(4) 0.0024(4)
C15A 0.0279(7) 0.0308(7) 0.0212(6) 0.0068(5) -0.0018(5) 0.0088(6)
C21A 0.0237(6) 0.0263(6) 0.0258(6) 0.0069(5) -0.0090(5) 0.0078(5)
C11 0.0118(4) 0.0158(5) 0.0198(5) 0.0053(4) 0.0021(4) 0.0018(3)
C21 0.0169(5) 0.0181(5) 0.0136(4) 0.0036(4) 0.0014(4) 0.0037(4)
C12 0.0173(5) 0.0171(5) 0.0227(5) 0.0089(4) 0.0022(4) 0.0009(4)
C22 0.0282(6) 0.0286(6) 0.0144(5) 0.0058(5) 0.0025(4) 0.0068(5)
C16 0.0257(6) 0.0205(6) 0.0423(8) 0.0083(6) 0.0181(6) 0.0075(5)
C1B 0.0380(7) 0.0177(5) 0.0157(5) 0.0094(4) 0.0136(5) 0.0108(5)
C2B 0.0155(6) 0.0181(6) 0.0128(6) 0.0076(5) 0.0051(5) 0.0078(5)
O5 0.0321(5) 0.0223(4) 0.0187(4) 0.0119(3) 0.0137(4) 0.0129(4)
O6 0.0209(4) 0.0217(4) 0.0127(3) 0.0085(3) 0.0048(3) 0.0037(3)
C11B 0.0094(7) 0.0173(6) 0.0104(6) 0.0055(5) 0.0029(5) 0.0028(5)
C12B 0.0180(8) 0.0400(11) 0.0201(8) 0.0192(8) 0.0042(6) 0.0076(8)
C13B 0.0217(9) 0.0472(14) 0.0209(8) 0.0210(9) 0.0006(7) 0.0023(9)
C14B 0.0237(9) 0.0405(12) 0.0165(7) 0.0185(8) 0.0011(6) 0.0014(8)
C16B 0.0172(9) 0.0265(10) 0.0233(9) 0.0147(7) 0.0079(8) 0.0068(7)
C21B 0.0193(5) 0.0341(7) 0.0173(5) 0.0149(5) 0.0076(4) 0.0110(5)
C22B 0.0181(7) 0.0332(10) 0.0265(8) 0.0198(8) 0.0083(6) 0.0120(7)
C23B 0.0218(8) 0.0498(13) 0.0329(10) 0.0291(10) 0.0120(8) 0.0191(9)
C24B 0.0392(13) 0.0596(17) 0.0287(10) 0.0296(11) 0.0199(10) 0.0380(14)
C25B 0.0438(14) 0.0403(12) 0.0202(8) 0.0116(9) 0.0133(10) 0.0299(11)
C26B 0.0344(10) 0.0301(9) 0.0176(7) 0.0099(7) 0.0085(7) 0.0210(8)
C14 0.0178(6) 0.0426(9) 0.0409(8) 0.0231(7) 0.0131(6) 0.0093(6)
C13 0.0178(5) 0.0282(6) 0.0334(7) 0.0182(6) 0.0041(5) 0.0001(5)
C26 0.0420(8) 0.0295(7) 0.0207(6) 0.0076(5) 0.0084(6) 0.0215(6)
C23 0.0463(10) 0.0436(10) 0.0157(6) 0.0043(6) 0.0084(6) 0.0159(8)
C15 0.0306(8) 0.0365(8) 0.0514(11) 0.0153(8) 0.0252(8) 0.0154(7)
C24 0.0653(14) 0.0468(11) 0.0262(8) 0.0033(7) 0.0181(8) 0.0316(10)

loop_
_atom_type_symbol
_atom_type_description
_atom_type_scat_dispersion_real
_atom_type_scat_dispersion_imag
_atom_type_scat_source
C C 0.0033 0.0016 'International Tables Vol C Tables 4.2.6.8 and 6.1.1.4'
H H 0.0000 0.0000 'International Tables Vol C Tables 4.2.6.8 and 6.1.1.4'
O O 0.0106 0.0060 'International Tables Vol C Tables 4.2.6.8 and 6.1.1.4'
Nd Nd -0.1943 3.0179 'International Tables Vol C Tables 4.2.6.8 and 6.1.1.4'

loop_
_geom_angle_atom_site_label_1
_geom_angle_atom_site_label_2
_geom_angle_atom_site_label_3
_geom_angle
_geom_angle_site_symmetry_1
_geom_angle_site_symmetry_3
O1 Nd1 O5 72.01(3) 2 2
O1 Nd1 O6 74.91(3) 2 .
O5 Nd1 O6 135.90(3) 2 .
O1 Nd1 O2 122.15(3) 2 .
O5 Nd1 O2 99.81(4) 2 .
O6 Nd1 O2 74.31(3) . .
O1 Nd1 O3 97.01(3) 2 .
O5 Nd1 O3 83.87(4) 2 .
O6 Nd1 O3 128.83(3) . .
O2 Nd1 O3 140.03(3) . .
O1 Nd1 O4 75.78(3) 2 .
O5 Nd1 O4 120.45(4) 2 .
O6 Nd1 O4 77.28(3) . .
O2 Nd1 O4 139.72(4) . .
O3 Nd1 O4 52.14(3) . .
O1 Nd1 O3S 145.08(3) 2 .
O5 Nd1 O3S 141.00(3) 2 .
O6 Nd1 O3S 79.93(3) . .
O2 Nd1 O3S 72.06(3) . .
O3 Nd1 O3S 80.26(4) . .
O4 Nd1 O3S 75.34(4) . .
O1 Nd1 O1S 144.66(3) 2 .
O5 Nd1 O1S 73.09(3) 2 .
O6 Nd1 O1S 137.42(3) . .
O2 Nd1 O1S 69.45(3) . .
O3 Nd1 O1S 73.83(3) . .
O4 Nd1 O1S 118.65(3) . .
O3S Nd1 O1S 68.34(3) . .
O1 Nd1 O1 72.86(3) 2 .
O5 Nd1 O1 73.77(3) 2 .
O6 Nd1 O1 69.15(3) . .
O2 Nd1 O1 50.70(3) . .
O3 Nd1 O1 157.33(3) . .
O4 Nd1 O1 138.71(3) . .
O3S Nd1 O1 119.76(3) . .
O1S Nd1 O1 102.41(3) . .
O1 Nd1 C1A 84.70(3) 2 .
O5 Nd1 C1A 101.95(4) 2 .
O6 Nd1 C1A 103.17(3) . .
O2 Nd1 C1A 149.77(3) . .
O3 Nd1 C1A 26.23(3) . .
O4 Nd1 C1A 25.98(3) . .
O3S Nd1 C1A 77.82(3) . .
O1S Nd1 C1A 97.25(3) . .
O1 Nd1 C1A 157.44(3) . .
O1 Nd1 C1 97.70(3) 2 .
O5 Nd1 C1 87.54(4) 2 .
O6 Nd1 C1 68.82(3) . .
O2 Nd1 C1 25.00(3) . .
O3 Nd1 C1 159.76(3) . .
O4 Nd1 C1 145.97(3) . .
O3S Nd1 C1 95.32(3) . .
O1S Nd1 C1 86.15(3) . .
O1 Nd1 C1 25.74(3) . .
C1A Nd1 C1 170.48(3) . .
O1 Nd1 Nd1 38.24(2) 2 2
O5 Nd1 Nd1 68.61(2) 2 2
O6 Nd1 Nd1 67.33(2) . 2
O2 Nd1 Nd1 84.61(2) . 2
O3 Nd1 Nd1 132.09(3) . 2
O4 Nd1 Nd1 109.92(2) . 2
O3S Nd1 Nd1 144.00(2) . 2
O1S Nd1 Nd1 128.62(2) . 2
O1 Nd1 Nd1 34.619(19) . 2
C1A Nd1 Nd1 122.91(2) . 2
C1 Nd1 Nd1 59.75(2) . 2
C1 O1 Nd1 156.30(8) . 2
C1 O1 Nd1 90.75(7) . .
Nd1 O1 Nd1 107.14(3) 2 .
C4S O1S C1S 109.09(10) . .
C4S O1S Nd1 122.52(8) . .
C1S O1S Nd1 127.60(8) . .
O1S C1S C2S 110.45(11) . .
O1S C1S H1SA 109.6 . .
C2S C1S H1SA 109.6 . .
O1S C1S H1SB 109.6 . .
C2S C1S H1SB 109.6 . .
H1SA C1S H1SB 108.1 . .
C2S O2S C3S 109.43(11) . .
O2S C2S C1S 110.70(13) . .
O2S C2S H2SA 109.5 . .
C1S C2S H2SA 109.5 . .
O2S C2S H2SB 109.5 . .
C1S C2S H2SB 109.5 . .
H2SA C2S H2SB 108.1 . .
C8S O3S C7X 110.51(11) . .
C8S O3S Nd1 127.58(8) . .
C7X O3S Nd1 121.91(9) . .
O2S C3S C4S 111.21(13) . .
O2S C3S H3SA 109.4 . .
C4S C3S H3SA 109.4 . .
O2S C3S H3SB 109.4 . .
C4S C3S H3SB 109.4 . .
H3SA C3S H3SB 108.0 . .
C7S O4S C6S 109.14(13) . .
O1S C4S C3S 109.86(12) . .
O1S C4S H4SA 109.7 . .
C3S C4S H4SA 109.7 . .
O1S C4S H4SB 109.7 . .
C3S C4S H4SB 109.7 . .
H4SA C4S H4SB 108.2 . .
O4S C6S C7X 110.53(13) . .
O4S C6S H6SA 109.5 . .
C7X C6S H6SA 109.5 . .
O4S C6S H6SB 109.5 . .
C7X C6S H6SB 109.5 . .
H6SA C6S H6SB 108.1 . .
O3S C7X C6S 109.83(14) . .
O3S C7X H7XA 109.7 . .
C6S C7X H7XA 109.7 . .
O3S C7X H7XB 109.7 . .
C6S C7X H7XB 109.7 . .
H7XA C7X H7XB 108.2 . .
O4S C7S C8S 110.12(14) . .
O4S C7S H7SA 109.6 . .
C8S C7S H7SA 109.6 . .
O4S C7S H7SB 109.6 . .
C8S C7S H7SB 109.6 . .
H7SA C7S H7SB 108.2 . .
O3S C8S C7S 110.83(13) . .
O3S C8S H8SA 109.5 . .
C7S C8S H8SA 109.5 . .
O3S C8S H8SB 109.5 . .
C7S C8S H8SB 109.5 . .
H8SA C8S H8SB 108.1 . .
C24 C25 C26 120.67(18) . .
C24 C25 H25A 119.7 . .
C26 C25 H25A 119.7 . .
C1 O2 Nd1 97.47(7) . .
C21 C2 C1 111.68(10) . .
C21 C2 C11 116.54(10) . .
C1 C2 C11 106.32(9) . .
C21 C2 H2A 107.3 . .
C1 C2 H2A 107.3 . .
C11 C2 H2A 107.3 . .
O2 C1 O1 120.92(10) . .
O2 C1 C2 120.20(10) . .
O1 C1 C2 118.85(11) . .
O2 C1 Nd1 57.53(6) . .
O1 C1 Nd1 63.51(6) . .
C2 C1 Nd1 177.15(8) . .
O4 C1A O3 121.19(11) . .
O4 C1A C2A 117.18(11) . .
O3 C1A C2A 121.62(11) . .
O4 C1A Nd1 60.73(6) . .
O3 C1A Nd1 60.73(6) . .
C2A C1A Nd1 175.41(8) . .
C11A C2A C21A 111.53(11) . .
C11A C2A C1A 116.94(11) . .
C21A C2A C1A 108.85(11) . .
C11A C2A H2AA 106.3 . .
C21A C2A H2AA 106.3 . .
C1A C2A H2AA 106.3 . .
C1A O3 Nd1 93.04(7) . .
C1A O4 Nd1 93.29(7) . .
C16A C11A C12A 118.50(13) . .
C16A C11A C2A 124.19(11) . .
C12A C11A C2A 117.26(13) . .
C13A C12A C11A 120.73(16) . .
C13A C12A H12A 119.6 . .
C11A C12A H12A 119.6 . .
C14A C13A C12A 120.23(15) . .
C14A C13A H13A 119.9 . .
C12A C13A H13A 119.9 . .
C13A C14A C15A 119.74(15) . .
C13A C14A H14A 120.1 . .
C15A C14A H14A 120.1 . .
C15A C16A C11A 120.38(13) . .
C15A C16A H16A 119.8 . .
C11A C16A H16A 119.8 . .
C14A C15A C16A 120.41(16) . .
C14A C15A H15A 119.8 . .
C16A C15A H15A 119.8 . .
C26A C21A C22' 105.0(3) . .
C26A C21A C26' 20.0(2) . .
C22' C21A C26' 117.1(2) . .
C26A C21A C2A 128.1(2) . .
C22' C21A C2A 125.0(2) . .
C26' C21A C2A 117.84(17) . .
C26A C21A C22A 118.2(3) . .
C22' C21A C22A 14.75(19) . .
C26' C21A C22A 127.5(2) . .
C2A C21A C22A 113.2(2) . .
C21A C22' C23' 123.8(3) . .
C21A C22' H22A 118.1 . .
C23' C22' H22A 118.1 . .
C23A C22A C21A 117.1(4) . .
C23A C22A H22B 121.4 . .
C21A C22A H22B 121.4 . .
C24' C23' C22' 119.7(3) . .
C24' C23' H23A 120.1 . .
C22' C23' H23A 120.1 . .
C24A C23A C22A 120.9(4) . .
C24A C23A H23B 119.6 . .
C22A C23A H23B 119.6 . .
C23' C24' C25' 119.8(3) . .
C23' C24' H24A 120.1 . .
C25' C24' H24A 120.1 . .
C23A C24A C25A 121.2(4) . .
C23A C24A H24B 119.4 . .
C25A C24A H24B 119.4 . .
C24' C25' C26' 120.9(3) . .
C24' C25' H25B 119.5 . .
C26' C25' H25B 119.5 . .
C24A C25A C26A 119.3(4) . .
C24A C25A H25C 120.3 . .
C26A C25A H25C 120.3 . .
C25' C26' C21A 118.5(3) . .
C25' C26' H26A 120.7 . .
C21A C26' H26A 120.7 . .
C21A C26A C25A 123.0(4) . .
C21A C26A H26B 118.5 . .
C25A C26A H26B 118.5 . .
C12 C11 C16 118.90(12) . .
C12 C11 C2 123.72(11) . .
C16 C11 C2 117.34(11) . .
C22 C21 C26 118.65(12) . .
C22 C21 C2 118.50(12) . .
C26 C21 C2 122.83(11) . .
C11 C12 C13 120.35(13) . .
C11 C12 H12B 119.8 . .
C13 C12 H12B 119.8 . .
C23 C22 C21 120.81(16) . .
C23 C22 H22C 119.6 . .
C21 C22 H22C 119.6 . .
C15 C16 C11 120.42(15) . .
C15 C16 H16B 119.8 . .
C11 C16 H16B 119.8 . .
O5 C1B O6 126.65(12) . .
O5 C1B C2B 116.69(12) . .
O6 C1B C2B 115.75(12) . .
O5 C1B C2" 117.09(17) . .
O6 C1B C2" 109.71(17) . .
C2B C1B C2" 38.08(15) . .
C21B C2" C11" 109.9(3) . .
C21B C2" C1B 113.7(3) . .
C11" C2" C1B 109.1(3) . .
C21B C2" H2"A 108.0 . .
C11" C2" H2"A 108.0 . .
C1B C2" H2"A 108.0 . .
C11B C2B C1B 115.10(13) . .
C11B C2B C21B 111.15(13) . .
C1B C2B C21B 111.34(13) . .
C11B C2B H2BA 106.2 . .
C1B C2B H2BA 106.2 . .
C21B C2B H2BA 106.2 . .
C1B O5 Nd1 136.42(8) . 2
C1B O6 Nd1 138.93(9) . .
C12" C11" C16" 120.8(6) . .
C12" C11" C2" 123.4(5) . .
C16" C11" C2" 115.6(5) . .
C16B C11B C12B 116.73(17) . .
C16B C11B C2B 122.50(17) . .
C12B C11B C2B 120.77(16) . .
C11" C12" C13" 119.8(7) . .
C11" C12" H12C 120.1 . .
C13" C12" H12C 120.1 . .
C13B C12B C11B 121.04(18) . .
C13B C12B H12D 119.5 . .
C11B C12B H12D 119.5 . .
C14" C13" C12" 114.8(9) . .
C14" C13" H13B 122.6 . .
C12" C13" H13B 122.6 . .
C14B C13B C12B 121.0(2) . .
C14B C13B H13D 119.5 . .
C12B C13B H13D 119.5 . .
C15" C14" C13" 123.8(10) . .
C15" C14" H14B 118.1 . .
C13" C14" H14B 118.1 . .
C13B C14B C15B 118.91(19) . .
C13B C14B H14C 120.5 . .
C15B C14B H14C 120.5 . .
C14B C15B C16B 119.3(2) . .
C14B C15B H15B 120.4 . .
C16B C15B H15B 120.4 . .
C15" C16" C11" 122.2(7) . .
C15" C16" H16C 118.9 . .
C11" C16" H16C 118.9 . .
C11B C16B C15B 123.0(2) . .
C11B C16B H16D 118.5 . .
C15B C16B H16D 118.5 . .
C26B C21B C2" 153.7(2) . .
C26B C21B C22B 121.75(16) . .
C2" C21B C22B 77.8(2) . .
C26B C21B C26" 41.4(2) . .
C2" C21B C26" 127.5(3) . .
C22B C21B C26" 151.0(2) . .
C26B C21B C22" 70.0(2) . .
C2" C21B C22" 123.3(3) . .
C22B C21B C22" 52.4(2) . .
C26" C21B C22" 108.4(3) . .
C26B C21B C2B 120.25(15) . .
C2" C21B C2B 41.85(18) . .
C22B C21B C2B 117.73(15) . .
C26" C21B C2B 85.7(2) . .
C22" C21B C2B 163.4(2) . .
C23" C22" C21B 125.4(5) . .
C23" C22" H22D 117.3 . .
C21B C22" H22D 117.3 . .
C23B C22B C21B 118.4(2) . .
C23B C22B H22E 120.8 . .
C21B C22B H22E 120.8 . .
C22" C23" C24" 120.7(6) . .
C22" C23" H23C 119.7 . .
C24" C23" H23C 119.7 . .
C22B C23B C24B 119.9(2) . .
C22B C23B H23D 120.1 . .
C24B C23B H23D 120.1 . .
C25" C24" C23" 119.1(5) . .
C25" C24" H24C 120.5 . .
C23" C24" H24C 120.5 . .
C25B C24B C23B 120.2(2) . .
C25B C24B H24D 119.9 . .
C23B C24B H24D 119.9 . .
C24" C25" C26" 120.1(5) . .
C24" C25" H25D 119.9 . .
C26" C25" H25D 119.9 . .
C24B C25B C26B 119.9(2) . .
C24B C25B H25E 120.1 . .
C26B C25B H25E 120.1 . .
C25" C26" C21B 126.4(4) . .
C25" C26" H26C 116.8 . .
C21B C26" H26C 116.8 . .
C21B C26B C25B 119.8(2) . .
C21B C26B H26D 120.1 . .
C25B C26B H26D 120.1 . .
C16" C15" C14" 118.4(8) . .
C16" C15" H15C 120.8 . .
C14" C15" H15C 120.8 . .
C13 C14 C15 119.51(14) . .
C13 C14 H14D 120.2 . .
C15 C14 H14D 120.2 . .
C14 C13 C12 120.52(14) . .
C14 C13 H13E 119.7 . .
C12 C13 H13E 119.7 . .
C25 C26 C21 120.12(15) . .
C25 C26 H26E 119.9 . .
C21 C26 H26E 119.9 . .
C24 C23 C22 120.36(16) . .
C24 C23 H23E 119.8 . .
C22 C23 H23E 119.8 . .
C14 C15 C16 120.28(16) . .
C14 C15 H15D 119.9 . .
C16 C15 H15D 119.9 . .
C23 C24 C25 119.38(16) . .
C23 C24 H24E 120.3 . .
C25 C24 H24E 120.3 . .

loop_
_geom_bond_atom_site_label_1
_geom_bond_atom_site_label_2
_geom_bond_distance
_geom_bond_site_symmetry_2
Nd1 O1 2.4105(9) 2
Nd1 O5 2.4161(10) 2
Nd1 O6 2.4192(9) .
Nd1 O2 2.4967(9) .
Nd1 O3 2.5036(9) .
Nd1 O4 2.5042(10) .
Nd1 O3S 2.5503(10) .
Nd1 O1S 2.6064(9) .
Nd1 O1 2.6263(9) .
Nd1 C1A 2.8660(12) .
Nd1 C1 2.9341(11) .
Nd1 Nd1 4.05459(12) 2
O1 C1 1.2744(14) .
O1 Nd1 2.4106(9) 2
O1S C4S 1.4371(16) .
O1S C1S 1.4428(16) .
C1S C2S 1.5080(19) .
C1S H1SA 0.9900 .
C1S H1SB 0.9900 .
O2S C2S 1.428(2) .
O2S C3S 1.430(2) .
C2S H2SA 0.9900 .
C2S H2SB 0.9900 .
O3S C8S 1.4375(18) .
O3S C7X 1.4395(17) .
C3S C4S 1.512(2) .
C3S H3SA 0.9900 .
C3S H3SB 0.9900 .
O4S C7S 1.428(2) .
O4S C6S 1.431(3) .
C4S H4SA 0.9900 .
C4S H4SB 0.9900 .
C6S C7X 1.503(2) .
C6S H6SA 0.9900 .
C6S H6SB 0.9900 .
C7X H7XA 0.9900 .
C7X H7XB 0.9900 .
C7S C8S 1.510(2) .
C7S H7SA 0.9900 .
C7S H7SB 0.9900 .
C8S H8SA 0.9900 .
C8S H8SB 0.9900 .
C25 C24 1.391(3) .
C25 C26 1.394(2) .
C25 H25A 0.9500 .
O2 C1 1.2504(15) .
C2 C21 1.5169(17) .
C2 C1 1.5279(16) .
C2 C11 1.5309(17) .
C2 H2A 1.0000 .
C1A O4 1.2575(15) .
C1A O3 1.2687(15) .
C1A C2A 1.5347(17) .
C2A C11A 1.5218(19) .
C2A C21A 1.524(2) .
C2A H2AA 1.0000 .
C11A C16A 1.398(2) .
C11A C12A 1.3994(19) .
C12A C13A 1.397(3) .
C12A H12A 0.9500 .
C13A C14A 1.379(3) .
C13A H13A 0.9500 .
C14A C15A 1.389(2) .
C14A H14A 0.9500 .
C16A C15A 1.396(2) .
C16A H16A 0.9500 .
C15A H15A 0.9500 .
C21A C26A 1.258(4) .
C21A C22' 1.307(4) .
C21A C26' 1.487(3) .
C21A C22A 1.532(4) .
C22' C23' 1.409(5) .
C22' H22A 0.9500 .
C22A C23A 1.381(6) .
C22A H22B 0.9500 .
C23' C24' 1.364(5) .
C23' H23A 0.9500 .
C23A C24A 1.351(6) .
C23A H23B 0.9500 .
C24' C25' 1.379(5) .
C24' H24A 0.9500 .
C24A C25A 1.363(7) .
C24A H24B 0.9500 .
C25' C26' 1.393(4) .
C25' H25B 0.9500 .
C25A C26A 1.423(6) .
C25A H25C 0.9500 .
C26' H26A 0.9500 .
C26A H26B 0.9500 .
C11 C12 1.3898(17) .
C11 C16 1.3972(19) .
C21 C22 1.3951(19) .
C21 C26 1.396(2) .
C12 C13 1.399(2) .
C12 H12B 0.9500 .
C22 C23 1.393(2) .
C22 H22C 0.9500 .
C16 C15 1.394(2) .
C16 H16B 0.9500 .
C1B O5 1.2514(17) .
C1B O6 1.2582(15) .
C1B C2B 1.541(2) .
C1B C2" 1.688(4) .
C2" C21B 1.366(4) .
C2" C11" 1.535(7) .
C2" H2"A 1.0000 .
C2B C11B 1.516(2) .
C2B C21B 1.563(2) .
C2B H2BA 1.0000 .
O5 Nd1 2.4162(10) 2
C11" C12" 1.329(10) .
C11" C16" 1.374(9) .
C11B C16B 1.385(3) .
C11B C12B 1.403(3) .
C12" C13" 1.449(13) .
C12" H12C 0.9500 .
C12B C13B 1.387(3) .
C12B H12D 0.9500 .
C13" C14" 1.397(15) .
C13" H13B 0.9500 .
C13B C14B 1.389(3) .
C13B H13D 0.9500 .
C14" C15" 1.345(12) .
C14" H14B 0.9500 .
C14B C15B 1.389(3) .
C14B H14C 0.9500 .
C15B C16B 1.392(3) .
C15B H15B 0.9500 .
C16" C15" 1.327(10) .
C16" H16C 0.9500 .
C16B H16D 0.9500 .
C21B C26B 1.336(3) .
C21B C22B 1.412(3) .
C21B C26" 1.467(5) .
C21B C22" 1.491(5) .
C22" C23" 1.386(8) .
C22" H22D 0.9500 .
C22B C23B 1.390(3) .
C22B H22E 0.9500 .
C23" C24" 1.398(9) .
C23" H23C 0.9500 .
C23B C24B 1.393(4) .
C23B H23D 0.9500 .
C24" C25" 1.390(8) .
C24" H24C 0.9500 .
C24B C25B 1.377(4) .
C24B H24D 0.9500 .
C25" C26" 1.396(7) .
C25" H25D 0.9500 .
C25B C26B 1.405(3) .
C25B H25E 0.9500 .
C26" H26C 0.9500 .
C26B H26D 0.9500 .
C15" H15C 0.9500 .
C14 C13 1.380(2) .
C14 C15 1.389(3) .
C14 H14D 0.9500 .
C13 H13E 0.9500 .
C26 H26E 0.9500 .
C23 C24 1.378(3) .
C23 H23E 0.9500 .
C15 H15D 0.9500 .
C24 H24E 0.9500 .
